data_7248087
loop_
_publ_author_name
'Shore, Madeline C.'
'Nicholas, Aaron D.'
'Vasiliu, Monica'
'Edwards, Kyle C.'
'de Melo, Gabriel F.'
'Bertke, Jeffery A.'
'Dixon, David A.'
'Knope, Karah E.'

_publ_section_title
;
 Structural chemistry of penta- and hexanitrato thorium(iv) complexes
 isolated using N--H donors
;
_journal_issue 10
_journal_name_full CrystEngComm
_journal_page_first 1380
_journal_page_last 1398
_journal_paper_doi 10.1039/D3CE01319G
_journal_volume 26
_journal_year 2024
_chemical_formula_moiety 'N6 O18 Th, 2(C6 H8 N)'
_chemical_formula_sum 'C12 H16 N8 O18 Th'
_chemical_formula_weight 792.37
_space_group_crystal_system monoclinic
_space_group_IT_number 14
_space_group_name_Hall '-P 2yn'
_space_group_name_H-M_alt 'P 1 21/n 1'
_atom_sites_solution_hydrogens mixed
_atom_sites_solution_primary intrinsic
_audit_creation_method SHELXL-2018/3
_audit_update_record
;
2023-09-06 deposited with the CCDC.	2024-02-01 downloaded from the CCDC.
;
_cell_angle_alpha 90
_cell_angle_beta 94.0990(10)
_cell_angle_gamma 90
_cell_formula_units_Z 2
_cell_length_a 8.5991(5)
_cell_length_b 10.9119(6)
_cell_length_c 12.5427(7)
_cell_measurement_reflns_used 9701
_cell_measurement_temperature 100(2)
_cell_measurement_theta_max 30.58
_cell_measurement_theta_min 2.48
_cell_volume 1173.90(11)
_computing_cell_refinement 'SAINT V8.37A (Bruker, 2005)'
_computing_data_collection 'APEX3 V2016.5-0 (Bruker, 2016)'
_computing_data_reduction
; 
SAINT V8.37A, XPREP v2014/2, SADABS V2016/2 (Bruker, 2016) 
;
_computing_molecular_graphics 'SHELXLE v932 (Hubschle, 2011)'
_computing_publication_material 'XCIF V2014-2 (Bruker, 2014)'
_computing_structure_refinement 'SHELX-2018-3 (Sheldrick, 2015)'
_computing_structure_solution 'SHELX-2014-5 (Sheldrick, 2015)'
_diffrn_ambient_temperature 100(2)
_diffrn_measured_fraction_theta_full 0.999
_diffrn_measured_fraction_theta_max 0.999
_diffrn_measurement_device 'Bruker D8 Quest/Photon 100'
_diffrn_measurement_method 'profile data from \f and \w scans'
_diffrn_radiation_monochromator 'multilayer mirrors'
_diffrn_radiation_source 'microfocus sealed tube'
_diffrn_radiation_type MoK\a
_diffrn_radiation_wavelength 0.71073
_diffrn_reflns_av_R_equivalents 0.0447
_diffrn_reflns_av_unetI/netI 0.0131
_diffrn_reflns_Laue_measured_fraction_full 0.999
_diffrn_reflns_Laue_measured_fraction_max 0.999
_diffrn_reflns_limit_h_max 12
_diffrn_reflns_limit_h_min -12
_diffrn_reflns_limit_k_max 15
_diffrn_reflns_limit_k_min -15
_diffrn_reflns_limit_l_max 17
_diffrn_reflns_limit_l_min -17
_diffrn_reflns_number 78881
_diffrn_reflns_point_group_measured_fraction_full 0.999
_diffrn_reflns_point_group_measured_fraction_max 0.999
_diffrn_reflns_theta_full 25.242
_diffrn_reflns_theta_max 30.603
_diffrn_reflns_theta_min 2.974
_exptl_absorpt_coefficient_mu 6.455
_exptl_absorpt_correction_T_max 0.23226
_exptl_absorpt_correction_T_min 0.09941
_exptl_absorpt_correction_type multi-scan
_exptl_absorpt_process_details 'SADABS V2016/2 (Bruker, 2016)'
_exptl_crystal_colour colourless
_exptl_crystal_density_diffrn 2.242
_exptl_crystal_density_method 'not measured'
_exptl_crystal_description Block
_exptl_crystal_F_000 756
_exptl_crystal_size_max 0.274
_exptl_crystal_size_mid 0.270
_exptl_crystal_size_min 0.190
_refine_diff_density_max 0.360
_refine_diff_density_min -1.157
_refine_diff_density_rms 0.128
_refine_ls_extinction_method none
_refine_ls_goodness_of_fit_ref 1.208
_refine_ls_hydrogen_treatment mixed
_refine_ls_matrix_type full
_refine_ls_number_parameters 182
_refine_ls_number_reflns 3609
_refine_ls_number_restraints 0
_refine_ls_restrained_S_all 1.208
_refine_ls_R_factor_all 0.0175
_refine_ls_R_factor_gt 0.0151
_refine_ls_shift/su_max 0.000
_refine_ls_shift/su_mean 0.000
_refine_ls_structure_factor_coef Fsqd
_refine_ls_weighting_details 'w=1/[\s^2^(Fo^2^)+(0.0124P)^2^+1.1011P] where P=(Fo^2^+2Fc^2^)/3'
_refine_ls_weighting_scheme calc
_refine_ls_wR_factor_gt 0.0344
_refine_ls_wR_factor_ref 0.0352
_reflns_Friedel_coverage 0.000
_reflns_number_gt 3291
_reflns_number_total 3609
_reflns_threshold_expression 'I > 2\s(I)'
_cod_data_source_file d3ce01319g2.cif
_cod_data_source_block re_do_a
_cod_depositor_comments 'Adding full bibliography for 7248080--7248089.cif.'
_cod_original_sg_symbol_H-M 'P 21/n'
_cod_database_code 7248087
_shelx_shelxl_version_number 2018/3
_shelx_space_group_comment
;
The symmetry employed for this shelxl refinement is uniquely defined
by the following loop, which should always be used as a source of
symmetry information in preference to the above space-group names.
They are only intended as comments.
;
_shelx_estimated_absorpt_t_min 0.271
_shelx_estimated_absorpt_t_max 0.373

loop_
_space_group_symop_operation_xyz
'x, y, z'
'-x+1/2, y+1/2, -z+1/2'
'-x, -y, -z'
'x-1/2, -y-1/2, z-1/2'

loop_
_atom_site_label
_atom_site_type_symbol
_atom_site_fract_x
_atom_site_fract_y
_atom_site_fract_z
_atom_site_U_iso_or_equiv
_atom_site_adp_type
_atom_site_occupancy
_atom_site_site_symmetry_order
_atom_site_calc_flag
_atom_site_refinement_flags_posn
_atom_site_refinement_flags_adp
_atom_site_refinement_flags_occupancy
_atom_site_disorder_assembly
_atom_site_disorder_group
Th1 Th 1.000000 0.000000 0.500000 0.00774(3) Uani 1 2 d S . P . .
N1 N 0.67389(16) -0.05211(14) 0.55584(11) 0.0112(3) Uani 1 1 d . . . . .
O1 O 0.74615(14) 0.04702(12) 0.58368(10) 0.0124(2) Uani 1 1 d . . . . .
O2 O 0.74263(14) -0.12036(12) 0.49106(10) 0.0130(2) Uani 1 1 d . . . . .
O3 O 0.55013(14) -0.07911(13) 0.59019(11) 0.0166(3) Uani 1 1 d . . . . .
N11 N 1.10573(17) -0.15110(13) 0.69257(11) 0.0111(3) Uani 1 1 d . . . . .
O11 O 0.96140(14) -0.13376(11) 0.66274(10) 0.0118(2) Uani 1 1 d . . . . .
O12 O 1.20301(14) -0.09988(11) 0.63473(10) 0.0127(2) Uani 1 1 d . . . . .
O13 O 1.14556(16) -0.21288(13) 0.77042(10) 0.0182(3) Uani 1 1 d . . . . .
N21 N 1.00324(17) -0.22165(13) 0.35774(11) 0.0111(3) Uani 1 1 d . . . . .
O21 O 1.03593(14) -0.23000(11) 0.45814(9) 0.0120(2) Uani 1 1 d . . . . .
O22 O 0.96281(15) -0.11471(11) 0.32365(10) 0.0123(2) Uani 1 1 d . . . . .
O23 O 1.01001(16) -0.30831(12) 0.29745(11) 0.0173(3) Uani 1 1 d . . . . .
N31 N 0.63118(19) 0.32743(15) 0.41880(14) 0.0177(3) Uani 1 1 d . . . . .
H4A H 0.596(3) 0.276(2) 0.375(2) 0.027 Uiso 1 1 d . U . . .
C31 C 0.5926(2) 0.31837(17) 0.52045(16) 0.0179(3) Uani 1 1 d . . . . .
H31 H 0.526741 0.253918 0.541014 0.021 Uiso 1 1 calc R U . . .
C32 C 0.6491(2) 0.40305(17) 0.59431(15) 0.0159(3) Uani 1 1 d . . . . .
H32 H 0.622038 0.397020 0.666231 0.019 Uiso 1 1 calc R U . . .
C33 C 0.7456(2) 0.49754(15) 0.56488(15) 0.0138(3) Uani 1 1 d . . . . .
C34 C 0.8086(2) 0.58991(19) 0.64497(16) 0.0220(4) Uani 1 1 d . . . . .
H34A H 0.844020 0.662496 0.607608 0.033 Uiso 1 1 calc R U . . .
H34B H 0.896378 0.554242 0.688454 0.033 Uiso 1 1 calc R U . . .
H34C H 0.726465 0.613464 0.691276 0.033 Uiso 1 1 calc R U . . .
C35 C 0.7832(2) 0.50279(16) 0.45838(16) 0.0162(3) Uani 1 1 d . . . . .
H35 H 0.849193 0.566066 0.435715 0.019 Uiso 1 1 calc R U . . .
C36 C 0.7248(2) 0.41654(18) 0.38644(15) 0.0175(3) Uani 1 1 d . . . . .
H36 H 0.750508 0.419898 0.314085 0.021 Uiso 1 1 calc R U . . .

loop_
_atom_site_aniso_label
_atom_site_aniso_U_11
_atom_site_aniso_U_22
_atom_site_aniso_U_33
_atom_site_aniso_U_23
_atom_site_aniso_U_13
_atom_site_aniso_U_12
Th1 0.00779(4) 0.00818(4) 0.00723(4) -0.00032(3) 0.00042(3) -0.00063(3)
N1 0.0099(6) 0.0129(7) 0.0104(6) 0.0029(5) -0.0012(5) -0.0006(5)
O1 0.0118(5) 0.0114(6) 0.0139(6) -0.0009(5) 0.0011(4) -0.0024(5)
O2 0.0126(5) 0.0128(6) 0.0136(6) -0.0027(5) 0.0012(4) -0.0010(4)
O3 0.0107(6) 0.0212(6) 0.0183(6) 0.0042(5) 0.0040(5) -0.0036(5)
N11 0.0138(6) 0.0088(6) 0.0105(6) -0.0009(5) 0.0007(5) 0.0020(5)
O11 0.0098(5) 0.0133(6) 0.0120(5) 0.0016(4) -0.0005(4) -0.0012(4)
O12 0.0113(5) 0.0136(6) 0.0132(5) 0.0023(4) 0.0019(4) -0.0003(4)
O13 0.0217(7) 0.0189(6) 0.0137(6) 0.0075(5) 0.0001(5) 0.0051(5)
N21 0.0103(6) 0.0113(6) 0.0116(6) -0.0016(5) 0.0009(5) -0.0013(5)
O21 0.0160(6) 0.0112(5) 0.0088(5) -0.0003(4) 0.0004(4) 0.0003(4)
O22 0.0150(6) 0.0095(5) 0.0120(5) 0.0007(4) -0.0012(4) -0.0003(4)
O23 0.0222(7) 0.0137(6) 0.0158(6) -0.0072(5) 0.0005(5) 0.0010(5)
N31 0.0154(7) 0.0162(7) 0.0206(8) -0.0082(6) -0.0053(6) 0.0033(6)
C31 0.0158(8) 0.0126(8) 0.0250(9) 0.0014(7) -0.0002(7) -0.0015(6)
C32 0.0164(8) 0.0170(8) 0.0147(8) 0.0010(6) 0.0030(6) -0.0007(7)
C33 0.0149(8) 0.0127(8) 0.0138(8) -0.0011(6) 0.0009(6) 0.0017(6)
C34 0.0264(10) 0.0196(9) 0.0198(9) -0.0082(7) 0.0000(7) -0.0054(8)
C35 0.0166(8) 0.0176(8) 0.0146(8) 0.0035(6) 0.0015(6) -0.0003(6)
C36 0.0161(8) 0.0239(9) 0.0124(8) -0.0020(7) -0.0011(6) 0.0054(7)

loop_
_atom_type_symbol
_atom_type_description
_atom_type_scat_dispersion_real
_atom_type_scat_dispersion_imag
_atom_type_scat_source
C C 0.0033 0.0016 'International Tables Vol C Tables 4.2.6.8 and 6.1.1.4'
H H 0.0000 0.0000 'International Tables Vol C Tables 4.2.6.8 and 6.1.1.4'
N N 0.0061 0.0033 'International Tables Vol C Tables 4.2.6.8 and 6.1.1.4'
O O 0.0106 0.0060 'International Tables Vol C Tables 4.2.6.8 and 6.1.1.4'
Th Th -7.2400 8.8979 'International Tables Vol C Tables 4.2.6.8 and 6.1.1.4'

loop_
_geom_angle_atom_site_label_1
_geom_angle_atom_site_label_2
_geom_angle_atom_site_label_3
_geom_angle
_geom_angle_site_symmetry_1
_geom_angle_site_symmetry_3
_geom_angle_publ_flag
O1 Th1 O1 180.0 . 3_756 ?
O1 Th1 O22 113.61(4) . . ?
O1 Th1 O22 66.39(4) 3_756 . ?
O1 Th1 O22 66.39(4) . 3_756 ?
O1 Th1 O22 113.61(4) 3_756 3_756 ?
O22 Th1 O22 180.00(3) . 3_756 ?
O1 Th1 O11 67.68(4) . . ?
O1 Th1 O11 112.32(4) 3_756 . ?
O22 Th1 O11 113.53(4) . . ?
O22 Th1 O11 66.47(4) 3_756 . ?
O1 Th1 O11 112.32(4) . 3_756 ?
O1 Th1 O11 67.68(4) 3_756 3_756 ?
O22 Th1 O11 66.47(4) . 3_756 ?
O22 Th1 O11 113.53(4) 3_756 3_756 ?
O11 Th1 O11 180.0 . 3_756 ?
O1 Th1 O2 50.09(4) . . ?
O1 Th1 O2 129.91(4) 3_756 . ?
O22 Th1 O2 69.87(4) . . ?
O22 Th1 O2 110.13(4) 3_756 . ?
O11 Th1 O2 65.25(4) . . ?
O11 Th1 O2 114.75(4) 3_756 . ?
O1 Th1 O2 129.91(4) . 3_756 ?
O1 Th1 O2 50.09(4) 3_756 3_756 ?
O22 Th1 O2 110.13(4) . 3_756 ?
O22 Th1 O2 69.87(4) 3_756 3_756 ?
O11 Th1 O2 114.75(4) . 3_756 ?
O11 Th1 O2 65.25(4) 3_756 3_756 ?
O2 Th1 O2 180.0 . 3_756 ?
O1 Th1 O12 112.05(4) . . ?
O1 Th1 O12 67.95(4) 3_756 . ?
O22 Th1 O12 113.50(4) . . ?
O22 Th1 O12 66.50(4) 3_756 . ?
O11 Th1 O12 49.86(4) . . ?
O11 Th1 O12 130.14(4) 3_756 . ?
O2 Th1 O12 110.66(4) . . ?
O2 Th1 O12 69.34(4) 3_756 . ?
O1 Th1 O12 67.95(4) . 3_756 ?
O1 Th1 O12 112.05(4) 3_756 3_756 ?
O22 Th1 O12 66.50(4) . 3_756 ?
O22 Th1 O12 113.50(4) 3_756 3_756 ?
O11 Th1 O12 130.14(4) . 3_756 ?
O11 Th1 O12 49.86(4) 3_756 3_756 ?
O2 Th1 O12 69.34(4) . 3_756 ?
O2 Th1 O12 110.66(4) 3_756 3_756 ?
O12 Th1 O12 180.0 . 3_756 ?
O1 Th1 O21 66.53(4) . 3_756 ?
O1 Th1 O21 113.47(4) 3_756 3_756 ?
O22 Th1 O21 130.16(4) . 3_756 ?
O22 Th1 O21 49.84(4) 3_756 3_756 ?
O11 Th1 O21 111.62(4) . 3_756 ?
O11 Th1 O21 68.38(4) 3_756 3_756 ?
O2 Th1 O21 112.94(4) . 3_756 ?
O2 Th1 O21 67.06(4) 3_756 3_756 ?
O12 Th1 O21 111.20(4) . 3_756 ?
O12 Th1 O21 68.80(4) 3_756 3_756 ?
O1 Th1 O21 113.47(4) . . ?
O1 Th1 O21 66.53(4) 3_756 . ?
O22 Th1 O21 49.84(4) . . ?
O22 Th1 O21 130.16(4) 3_756 . ?
O11 Th1 O21 68.38(4) . . ?
O11 Th1 O21 111.62(4) 3_756 . ?
O2 Th1 O21 67.06(4) . . ?
O2 Th1 O21 112.94(4) 3_756 . ?
O12 Th1 O21 68.80(4) . . ?
O12 Th1 O21 111.20(4) 3_756 . ?
O21 Th1 O21 180.0 3_756 . ?
O3 N1 O2 122.81(15) . . ?
O3 N1 O1 121.89(15) . . ?
O2 N1 O1 115.29(13) . . ?
O3 N1 Th1 171.89(11) . . ?
O2 N1 Th1 58.55(8) . . ?
O1 N1 Th1 57.32(8) . . ?
N1 O1 Th1 97.53(9) . . ?
N1 O2 Th1 96.34(9) . . ?
O13 N11 O12 122.79(15) . . ?
O13 N11 O11 121.78(15) . . ?
O12 N11 O11 115.42(13) . . ?
O13 N11 Th1 178.77(12) . . ?
O12 N11 Th1 58.41(8) . . ?
O11 N11 Th1 57.01(8) . . ?
N11 O11 Th1 98.00(9) . . ?
N11 O12 Th1 96.72(9) . . ?
O23 N21 O21 122.87(15) . . ?
O23 N21 O22 121.65(14) . . ?
O21 N21 O22 115.48(13) . . ?
O23 N21 Th1 176.77(12) . . ?
O21 N21 Th1 58.78(8) . . ?
O22 N21 Th1 56.77(8) . . ?
N21 O21 Th1 96.32(9) . . ?
N21 O22 Th1 98.26(9) . . ?
C36 N31 C31 122.26(17) . . ?
C36 N31 H4A 119.4(19) . . ?
C31 N31 H4A 118.3(19) . . ?
N31 C31 C32 119.42(17) . . ?
N31 C31 H31 120.3 . . ?
C32 C31 H31 120.3 . . ?
C31 C32 C33 120.64(17) . . ?
C31 C32 H32 119.7 . . ?
C33 C32 H32 119.7 . . ?
C32 C33 C35 117.86(17) . . ?
C32 C33 C34 121.03(17) . . ?
C35 C33 C34 121.11(17) . . ?
C33 C34 H34A 109.5 . . ?
C33 C34 H34B 109.5 . . ?
H34A C34 H34B 109.5 . . ?
C33 C34 H34C 109.5 . . ?
H34A C34 H34C 109.5 . . ?
H34B C34 H34C 109.5 . . ?
C36 C35 C33 120.06(17) . . ?
C36 C35 H35 120.0 . . ?
C33 C35 H35 120.0 . . ?
N31 C36 C35 119.75(17) . . ?
N31 C36 H36 120.1 . . ?
C35 C36 H36 120.1 . . ?

loop_
_geom_bond_atom_site_label_1
_geom_bond_atom_site_label_2
_geom_bond_distance
_geom_bond_site_symmetry_2
_geom_bond_publ_flag
Th1 O1 2.5411(12) . ?
Th1 O1 2.5411(12) 3_756 ?
Th1 O22 2.5417(12) . ?
Th1 O22 2.5418(12) 3_756 ?
Th1 O11 2.5503(12) . ?
Th1 O11 2.5503(12) 3_756 ?
Th1 O2 2.5691(12) . ?
Th1 O2 2.5691(12) 3_756 ?
Th1 O12 2.5825(12) . ?
Th1 O12 2.5825(12) 3_756 ?
Th1 O21 2.5871(12) 3_756 ?
Th1 O21 2.5871(12) . ?
N1 O3 1.2127(18) . ?
N1 O2 1.2778(19) . ?
N1 O1 1.283(2) . ?
N11 O13 1.2154(19) . ?
N11 O12 1.2750(19) . ?
N11 O11 1.2844(19) . ?
N21 O23 1.2148(18) . ?
N21 O21 1.2738(18) . ?
N21 O22 1.2823(19) . ?
N31 C36 1.344(3) . ?
N31 C31 1.344(3) . ?
N31 H4A 0.82(3) . ?
C31 C32 1.373(3) . ?
C31 H31 0.9500 . ?
C32 C33 1.390(2) . ?
C32 H32 0.9500 . ?
C33 C35 1.398(3) . ?
C33 C34 1.497(3) . ?
C34 H34A 0.9800 . ?
C34 H34B 0.9800 . ?
C34 H34C 0.9800 . ?
C35 C36 1.374(3) . ?
C35 H35 0.9500 . ?
C36 H36 0.9500 . ?
